data_2214764
loop_
_publ_author_name
'Gao, Yu-Xiang'
'Wang, Li-Bin'
'Niu, Yan-Ling'
'Hao, Lu-Jiang'

_publ_section_title
<i>catena</i>-Poly[[aqua(pyrazine-2-carboxylato-\k^2^<i>N</i>^1^,<i>O</i>)zinc(II)]-\m-pyrazine-2-carboxylato-\k^2^<i>N</i>^1^,<i>O</i>:<i>N</i>^4^]
_journal_coeditor_code IS2188
_journal_issue 8
_journal_name_full 'Acta Crystallographica Section E'
_journal_page_first m2143
_journal_page_last m2143
_journal_paper_doi 10.1107/S1600536807033041
_journal_volume 63
_journal_year 2007
_chemical_formula_iupac '[Zn (C5 H3 N2 O2)2 (H2 O)]'
_chemical_formula_moiety 'C10 H8 N4 O5 Zn'
_chemical_formula_sum 'C10 H8 N4 O5 Zn'
_chemical_formula_weight 329.57
_chemical_name_systematic
;
<i>catena</i>-Poly[aquabis(pyrazine-2-carboxylato-\k^2^N^1^,O)zinc(II)]-
\m-pyrazine-2-carboxylato-\k^3^N^1^,O:N^4^]
;
_space_group_IT_number 19
_symmetry_cell_setting orthorhombic
_symmetry_space_group_name_Hall 'P 2ac 2ab'
_symmetry_space_group_name_H-M 'P 21 21 21'
_atom_sites_solution_hydrogens geom
_atom_sites_solution_primary direct
_atom_sites_solution_secondary difmap
_audit_creation_method SHELXL-97
_cell_angle_alpha 90.00
_cell_angle_beta 90.00
_cell_angle_gamma 90.00
_cell_formula_units_Z 4
_cell_length_a 7.8932(6)
_cell_length_b 9.7615(10)
_cell_length_c 14.8921(15)
_cell_measurement_reflns_used 2347
_cell_measurement_temperature 298(2)
_cell_measurement_theta_max 26.72
_cell_measurement_theta_min 2.53
_cell_volume 1147.43(19)
_computing_cell_refinement 'SAINT-Plus (Bruker, 2001)'
_computing_data_collection 'APEX2 (Bruker, 2001)'
_computing_data_reduction SAINT-Plus
_computing_molecular_graphics 'SHELXTL (Bruker, 2001)'
_computing_publication_material SHELXTL
_computing_structure_refinement 'SHELXL97 (Sheldrick, 1997)'
_computing_structure_solution 'SHELXS97 (Sheldrick, 1997)'
_diffrn_ambient_temperature 298(2)
_diffrn_measured_fraction_theta_full 0.989
_diffrn_measured_fraction_theta_max 0.989
_diffrn_measurement_device_type 'Bruker APEX II CCD area-detector'
_diffrn_measurement_method '\f and \w scans'
_diffrn_radiation_monochromator graphite
_diffrn_radiation_source 'fine-focus sealed tube'
_diffrn_radiation_type MoK\a
_diffrn_radiation_wavelength 0.71073
_diffrn_reflns_av_R_equivalents 0.0265
_diffrn_reflns_av_sigmaI/netI 0.0308
_diffrn_reflns_limit_h_max 9
_diffrn_reflns_limit_h_min -8
_diffrn_reflns_limit_k_max 11
_diffrn_reflns_limit_k_min -12
_diffrn_reflns_limit_l_max 9
_diffrn_reflns_limit_l_min -18
_diffrn_reflns_number 6232
_diffrn_reflns_theta_full 26.51
_diffrn_reflns_theta_max 26.51
_diffrn_reflns_theta_min 2.49
_exptl_absorpt_coefficient_mu 2.169
_exptl_absorpt_correction_T_max 0.8123
_exptl_absorpt_correction_T_min 0.8123
_exptl_absorpt_correction_type multi-scan
_exptl_absorpt_process_details '(<i>SADABS</i>; Bruker, 2001)'
_exptl_crystal_colour colorless
_exptl_crystal_density_diffrn 1.908
_exptl_crystal_density_method 'not measured'
_exptl_crystal_description cube
_exptl_crystal_F_000 664
_exptl_crystal_size_max 0.10
_exptl_crystal_size_mid 0.10
_exptl_crystal_size_min 0.10
_refine_diff_density_max 0.977
_refine_diff_density_min -0.338
_refine_ls_abs_structure_details 'Flack (1983), 974 Friedel pairs'
_refine_ls_abs_structure_Flack 0.469(18)
_refine_ls_extinction_method none
_refine_ls_goodness_of_fit_ref 1.001
_refine_ls_hydrogen_treatment mixed
_refine_ls_matrix_type full
_refine_ls_number_parameters 188
_refine_ls_number_reflns 2353
_refine_ls_number_restraints 3
_refine_ls_restrained_S_all 1.000
_refine_ls_R_factor_all 0.0379
_refine_ls_R_factor_gt 0.0340
_refine_ls_shift/su_max 0.000
_refine_ls_shift/su_mean 0.000
_refine_ls_structure_factor_coef Fsqd
_refine_ls_weighting_details 'calc w=1/[\s^2^(Fo^2^)+(0.072P)^2^+0.4177P] where P=(Fo^2^+2Fc^2^)/3'
_refine_ls_weighting_scheme calc
_refine_ls_wR_factor_gt 0.0923
_refine_ls_wR_factor_ref 0.0962
_reflns_number_gt 2200
_reflns_number_total 2353
_reflns_threshold_expression >2sigma(I)
_cod_data_source_file is2188.cif
_cod_data_source_block I
_cod_database_code 2214764

loop_
_symmetry_equiv_pos_as_xyz
'x, y, z'
'-x+1/2, -y, z+1/2'
'-x, y+1/2, -z+1/2'
'x+1/2, -y+1/2, -z'

loop_
_atom_site_type_symbol
_atom_site_label
_atom_site_fract_x
_atom_site_fract_y
_atom_site_fract_z
_atom_site_U_iso_or_equiv
_atom_site_adp_type
_atom_site_calc_flag
_atom_site_refinement_flags
_atom_site_occupancy
Zn Zn1 0.92678(6) 0.86587(4) 0.90927(3) 0.02030(14) Uani d . 1
C C1 0.6936(5) 0.6911(4) 0.8171(2) 0.0175(7) Uani d . 1
C C2 1.1621(5) 0.6694(4) 0.7997(3) 0.0207(8) Uani d . 1
H H2 1.2562 0.7111 0.8254 0.025 Uiso calc R 1
C C3 0.8722(4) 0.6460(4) 0.7893(2) 0.0155(7) Uani d . 1
C C4 1.1047(5) 1.0415(4) 0.7732(2) 0.0182(8) Uani d . 1
H H4 1.1989 0.9959 0.7960 0.022 Uiso calc R 1
C C5 0.8158(5) 1.0668(4) 0.7636(3) 0.0230(8) Uani d . 1
H H5 0.7069 1.0406 0.7801 0.028 Uiso calc R 1
C C6 0.6757(5) 1.0566(4) 1.0101(3) 0.0241(8) Uani d . 1
H H6 0.5873 1.0211 0.9760 0.029 Uiso calc R 1
C C7 0.6414(5) 1.1488(4) 1.0786(3) 0.0278(8) Uani d . 1
H H7 0.5299 1.1738 1.0901 0.033 Uiso calc R 1
C C8 0.9257(6) 1.1651(4) 1.1088(3) 0.0307(9) Uani d . 1
H H8 1.0146 1.2021 1.1418 0.037 Uiso calc R 1
C C9 0.9613(5) 1.0733(4) 1.0410(3) 0.0218(8) Uani d . 1
C C10 1.1434(5) 1.0288(4) 1.0192(3) 0.0214(8) Uani d . 1
H H1W 1.011(4) 0.703(6) 1.031(5) 0.080 Uiso d D 1
H H2W 0.839(5) 0.680(5) 1.015(5) 0.080 Uiso d D 1
N N1 0.7664(5) 1.2023(4) 1.1284(3) 0.0361(9) Uani d . 1
N N2 0.8349(4) 1.0186(3) 0.9928(2) 0.0183(6) Uani d . 1
N N3 1.0061(4) 0.7089(3) 0.8242(2) 0.0171(6) Uani d . 1
N N4 0.9497(4) 1.0051(3) 0.80119(19) 0.0189(6) Uani d . 1
O O1 1.1531(3) 0.9352(3) 0.95911(17) 0.0196(5) Uani d . 1
O O2 1.2633(4) 1.0798(4) 1.0587(2) 0.0402(8) Uani d . 1
O O3 0.6936(3) 0.7969(3) 0.86870(17) 0.0191(5) Uani d . 1
O O4 0.5686(3) 0.6308(3) 0.79110(18) 0.0275(6) Uani d . 1
O O5 0.9181(4) 0.7349(3) 1.01674(18) 0.0253(6) Uani d D 1

loop_
_atom_site_aniso_label
_atom_site_aniso_U_11
_atom_site_aniso_U_22
_atom_site_aniso_U_33
_atom_site_aniso_U_12
_atom_site_aniso_U_13
_atom_site_aniso_U_23
Zn1 0.0199(2) 0.0205(2) 0.0205(2) 0.00011(17) 0.00053(17) -0.00065(17)
C1 0.0161(17) 0.0199(17) 0.0166(17) 0.0015(14) 0.0025(14) 0.0033(14)
C2 0.0168(18) 0.022(2) 0.0236(18) 0.0008(15) -0.0016(15) -0.0049(15)
C3 0.0178(17) 0.0162(16) 0.0124(14) 0.0000(13) 0.0005(12) 0.0004(14)
C4 0.0180(19) 0.0184(17) 0.0182(16) -0.0013(14) -0.0005(14) 0.0040(14)
C5 0.0190(19) 0.0247(19) 0.025(2) -0.0006(16) -0.0003(15) 0.0044(16)
C6 0.0194(19) 0.0221(19) 0.031(2) -0.0023(15) -0.0030(16) -0.0006(16)
C7 0.0216(18) 0.028(2) 0.034(2) 0.0025(16) 0.0026(17) -0.0086(19)
C8 0.027(2) 0.032(2) 0.033(2) -0.002(2) -0.0027(19) -0.0137(16)
C9 0.021(2) 0.0233(19) 0.0217(18) -0.0011(15) -0.0001(14) 0.0029(15)
C10 0.0188(19) 0.0220(19) 0.0233(18) 0.0022(15) 0.0001(15) 0.0042(15)
N1 0.032(2) 0.037(2) 0.039(2) 0.0051(17) 0.0042(17) -0.0166(17)
N2 0.0179(15) 0.0165(15) 0.0205(15) 0.0002(12) 0.0003(13) -0.0005(12)
N3 0.0175(14) 0.0179(15) 0.0160(15) -0.0017(12) 0.0005(12) 0.0019(12)
N4 0.0208(16) 0.0175(14) 0.0182(14) 0.0007(13) -0.0019(13) 0.0012(12)
O1 0.0165(12) 0.0192(13) 0.0230(13) 0.0023(10) -0.0012(11) -0.0033(11)
O2 0.0228(15) 0.047(2) 0.051(2) -0.0052(14) -0.0092(14) -0.0173(16)
O3 0.0145(12) 0.0234(14) 0.0195(13) 0.0001(11) 0.0021(10) -0.0048(11)
O4 0.0161(12) 0.0330(14) 0.0333(14) -0.0063(15) 0.0019(12) -0.0075(12)
O5 0.0220(13) 0.0283(14) 0.0255(13) -0.0088(13) -0.0038(13) 0.0119(11)

loop_
_atom_type_symbol
_atom_type_description
_atom_type_scat_dispersion_real
_atom_type_scat_dispersion_imag
_atom_type_scat_source
C C 0.0033 0.0016 'International Tables Vol C Tables 4.2.6.8 and 6.1.1.4'
H H 0.0000 0.0000 'International Tables Vol C Tables 4.2.6.8 and 6.1.1.4'
N N 0.0061 0.0033 'International Tables Vol C Tables 4.2.6.8 and 6.1.1.4'
O O 0.0106 0.0060 'International Tables Vol C Tables 4.2.6.8 and 6.1.1.4'
Zn Zn 0.2839 1.4301 'International Tables Vol C Tables 4.2.6.8 and 6.1.1.4'

loop_
_geom_angle_atom_site_label_1
_geom_angle_atom_site_label_2
_geom_angle_atom_site_label_3
_geom_angle_site_symmetry_1
_geom_angle_site_symmetry_3
_geom_angle
O5 Zn1 O1 . . 87.28(11)
O5 Zn1 O3 . . 89.72(11)
O1 Zn1 O3 . . 175.86(11)
O5 Zn1 N2 . . 88.17(12)
O1 Zn1 N2 . . 81.37(12)
O3 Zn1 N2 . . 95.68(12)
O5 Zn1 N3 . . 91.51(12)
O1 Zn1 N3 . . 101.61(12)
O3 Zn1 N3 . . 81.32(11)
N2 Zn1 N3 . . 176.98(13)
O5 Zn1 N4 . . 176.63(14)
O1 Zn1 N4 . . 89.35(12)
O3 Zn1 N4 . . 93.64(11)
N2 Zn1 N4 . . 91.41(12)
N3 Zn1 N4 . . 89.09(11)
O4 C1 O3 . . 125.4(3)
O4 C1 C3 . . 121.5(3)
O3 C1 C3 . . 113.1(3)
N3 C2 C5 . 3_746 120.5(4)
N3 C2 H2 . . 119.7
C5 C2 H2 3_746 . 119.7
N3 C3 C4 . 3_746 119.7(3)
N3 C3 C1 . . 119.5(3)
C4 C3 C1 3_746 . 120.7(3)
N4 C4 C3 . 3_756 121.4(3)
N4 C4 H4 . . 119.3
C3 C4 H4 3_756 . 119.3
N4 C5 C2 . 3_756 120.7(4)
N4 C5 H5 . . 119.7
C2 C5 H5 3_756 . 119.7
N2 C6 C7 . . 120.4(4)
N2 C6 H6 . . 119.8
C7 C6 H6 . . 119.8
N1 C7 C6 . . 121.1(4)
N1 C7 H7 . . 119.5
C6 C7 H7 . . 119.5
N1 C8 C9 . . 121.8(4)
N1 C8 H8 . . 119.1
C9 C8 H8 . . 119.1
N2 C9 C8 . . 120.0(4)
N2 C9 C10 . . 118.1(3)
C8 C9 C10 . . 121.9(4)
O2 C10 O1 . . 125.5(4)
O2 C10 C9 . . 120.6(4)
O1 C10 C9 . . 113.9(3)
C7 N1 C8 . . 117.6(4)
C6 N2 C9 . . 119.1(3)
C6 N2 Zn1 . . 130.2(3)
C9 N2 Zn1 . . 110.3(3)
C3 N3 C2 . . 119.5(3)
C3 N3 Zn1 . . 109.8(2)
C2 N3 Zn1 . . 130.7(3)
C5 N4 C4 . . 118.1(3)
C5 N4 Zn1 . . 122.7(3)
C4 N4 Zn1 . . 119.0(2)
C10 O1 Zn1 . . 115.9(2)
C1 O3 Zn1 . . 116.0(2)
Zn1 O5 H1W . . 114(5)
Zn1 O5 H2W . . 114(5)
H1W O5 H2W . . 116(3)

loop_
_geom_bond_atom_site_label_1
_geom_bond_atom_site_label_2
_geom_bond_site_symmetry_2
_geom_bond_distance
Zn1 O5 . 2.049(2)
Zn1 O1 . 2.050(3)
Zn1 O3 . 2.051(3)
Zn1 N2 . 2.073(3)
Zn1 N3 . 2.085(3)
Zn1 N4 . 2.114(3)
C1 O4 . 1.213(5)
C1 O3 . 1.287(5)
C1 C3 . 1.534(5)
C2 N3 . 1.341(5)
C2 C5 3_746 1.386(5)
C2 H2 . 0.9300
C3 N3 . 1.328(5)
C3 C4 3_746 1.392(5)
C4 N4 . 1.341(5)
C4 C3 3_756 1.392(5)
C4 H4 . 0.9300
C5 N4 . 1.339(5)
C5 C2 3_756 1.386(5)
C5 H5 . 0.9300
C6 N2 . 1.335(5)
C6 C7 . 1.386(6)
C6 H6 . 0.9300
C7 N1 . 1.340(6)
C7 H7 . 0.9300
C8 N1 . 1.341(6)
C8 C9 . 1.379(6)
C8 H8 . 0.9300
C9 N2 . 1.339(5)
C9 C10 . 1.537(5)
C10 O2 . 1.220(5)
C10 O1 . 1.281(5)
O5 H1W . 0.82(4)
O5 H2W . 0.82(4)

loop_
_geom_hbond_atom_site_label_D
_geom_hbond_atom_site_label_H
_geom_hbond_atom_site_label_A
_geom_hbond_site_symmetry_A
_geom_hbond_distance_DH
_geom_hbond_distance_HA
_geom_hbond_distance_DA
_geom_hbond_angle_DHA
O5 H1W O3 4_567 0.82(4) 2.08(4) 2.781(4) 144(7)
O5 H2W O1 4_467 0.82(4) 1.89(2) 2.695(4) 166(8)
